data_2206179
loop_
_publ_author_name
'Thomas C. Lewis'
'Derek A. Tocher'

_publ_section_title
;
 A low-temperature determination of triethylenediaminium dichloride
 dihydrate
;
_journal_issue 7
_journal_name_full 'Acta Crystallographica Section E'
_journal_page_first o2202
_journal_page_last o2204
_journal_paper_doi 10.1107/S1600536805019124
_journal_volume 61
_journal_year 2005
_chemical_formula_iupac 'C6 H14 N2 2+, 2Cl -, 2H2 O'
_chemical_formula_moiety 'C6 H14 N2 2+, 2Cl -, 2H2 O'
_chemical_formula_sum 'C6 H18 Cl2 N2 O2'
_chemical_formula_weight 221.12
_chemical_name_common 'triethylenediaminium dichloride dihydrate'
_chemical_name_systematic
;
1,4-diazaoniabicyclo[2.2.2]octane dichloride dihydrate
;
_space_group_IT_number 19
_symmetry_cell_setting orthorhombic
_symmetry_space_group_name_Hall 'P 2ac 2ab'
_symmetry_space_group_name_H-M 'P 21 21 21'
_atom_sites_solution_hydrogens geom
_atom_sites_solution_primary direct
_atom_sites_solution_secondary difmap
_audit_creation_method SHELXL-97
_cell_angle_alpha 90.00
_cell_angle_beta 90.00
_cell_angle_gamma 90.00
_cell_formula_units_Z 4
_cell_length_a 7.1407(8)
_cell_length_b 8.7188(10)
_cell_length_c 16.8945(19)
_cell_measurement_reflns_used 7311
_cell_measurement_temperature 150(2)
_cell_measurement_theta_max 28.234
_cell_measurement_theta_min 2.336
_cell_volume 1051.8(2)
_computing_cell_refinement 'SAINT (Bruker, 2000)'
_computing_data_collection 'SMART (Bruker, 2000)'
_computing_data_reduction 'SAINT (Bruker, 2000)'
_computing_molecular_graphics 'ORTEP-3 for Windows (Farrugia, 1997) and MERCURY (Bruno <i>et al.</i>, 2002)'
_computing_publication_material SHELXL97
_computing_structure_refinement 'SHELXL97 (Sheldrick, 1997)'
_computing_structure_solution 'SHELXS97 (Sheldrick, 1997)'
_diffrn_ambient_temperature 150(2)
_diffrn_measured_fraction_theta_full 0.976
_diffrn_measured_fraction_theta_max 0.976
_diffrn_measurement_device_type 'Bruker SMART APEX'
_diffrn_measurement_method '\w rotation with narrow frames'
_diffrn_radiation_monochromator graphite
_diffrn_radiation_source 'fine-focus sealed tube'
_diffrn_radiation_type MoK\a
_diffrn_radiation_wavelength 0.71073
_diffrn_reflns_av_R_equivalents 0.0273
_diffrn_reflns_av_sigmaI/netI 0.0227
_diffrn_reflns_limit_h_max 9
_diffrn_reflns_limit_h_min -9
_diffrn_reflns_limit_k_max 11
_diffrn_reflns_limit_k_min -11
_diffrn_reflns_limit_l_max 22
_diffrn_reflns_limit_l_min -22
_diffrn_reflns_number 9177
_diffrn_reflns_theta_full 28.23
_diffrn_reflns_theta_max 28.23
_diffrn_reflns_theta_min 2.41
_diffrn_standards_decay_% 0
_diffrn_standards_interval_count 0
_diffrn_standards_interval_time 0
_diffrn_standards_number 0
_exptl_absorpt_coefficient_mu 0.586
_exptl_absorpt_correction_T_max 0.8869
_exptl_absorpt_correction_T_min 0.5975
_exptl_absorpt_correction_type multi-scan
_exptl_absorpt_process_details '(SADABS; Sheldrick, 1996)'
_exptl_crystal_colour Colourless
_exptl_crystal_density_diffrn 1.396
_exptl_crystal_density_method 'not measured'
_exptl_crystal_description Block
_exptl_crystal_F_000 472
_exptl_crystal_size_max 0.98
_exptl_crystal_size_mid 0.24
_exptl_crystal_size_min 0.21
_refine_diff_density_max 0.266
_refine_diff_density_min -0.160
_refine_ls_abs_structure_details 'Flack 1983)'
_refine_ls_abs_structure_Flack 0.01(4)
_refine_ls_extinction_method none
_refine_ls_goodness_of_fit_ref 1.060
_refine_ls_hydrogen_treatment mixed
_refine_ls_matrix_type full
_refine_ls_number_parameters 121
_refine_ls_number_reflns 2508
_refine_ls_number_restraints 6
_refine_ls_restrained_S_all 1.062
_refine_ls_R_factor_all 0.0208
_refine_ls_R_factor_gt 0.0205
_refine_ls_shift/su_max 0.001
_refine_ls_shift/su_mean 0.000
_refine_ls_structure_factor_coef Fsqd
_refine_ls_weighting_details 'calc w = 1/[\s^2^(Fo^2^)+(0.0284P)^2^+0.1405P] where P = (Fo^2^+2Fc^2^)/3'
_refine_ls_weighting_scheme calc
_refine_ls_wR_factor_gt 0.0523
_refine_ls_wR_factor_ref 0.0525
_reflns_number_gt 2473
_reflns_number_total 2508
_reflns_threshold_expression I>2\s(I)
_cod_data_source_file dn6231.cif
_cod_data_source_block I
_cod_database_code 2206179
_cod_database_fobs_code 2206179

loop_
_symmetry_equiv_pos_as_xyz
'x, y, z'
'-x+1/2, -y, z+1/2'
'-x, y+1/2, -z+1/2'
'x+1/2, -y+1/2, -z'

loop_
_atom_site_label
_atom_site_fract_x
_atom_site_fract_y
_atom_site_fract_z
_atom_site_U_iso_or_equiv
_atom_site_adp_type
_atom_site_calc_flag
_atom_site_refinement_flags
_atom_site_occupancy
_atom_site_type_symbol
Cl1 0.51446(4) -0.04577(3) 0.554391(16) 0.02113(7) Uani d . 1 Cl
Cl2 1.07647(4) 0.17252(4) 0.656610(17) 0.02424(8) Uani d . 1 Cl
O1W 0.83585(16) 0.30071(12) 0.80854(6) 0.0352(2) Uani d D 1 O
H1W 0.924(3) 0.283(2) 0.7773(11) 0.053 Uiso d D 1 H
H2W 0.845(3) 0.3922(18) 0.8215(12) 0.053 Uiso d D 1 H
O2W 0.74444(14) -0.03678(11) 0.70705(5) 0.0254(2) Uani d D 1 O
H3W 0.829(2) 0.0263(19) 0.7005(10) 0.038 Uiso d D 1 H
H4W 0.674(2) -0.034(2) 0.6671(9) 0.038 Uiso d D 1 H
N1 0.16941(14) 0.00540(11) 0.45541(6) 0.0185(2) Uani d . 1 N
H1 0.2499 -0.0034 0.4969 0.022 Uiso calc R 1 H
N2 -0.05023(13) 0.02830(11) 0.34157(5) 0.01770(19) Uani d . 1 N
H2 -0.1300 0.0367 0.2998 0.021 Uiso calc R 1 H
C1 -0.01906(17) -0.05314(13) 0.47979(6) 0.0202(2) Uani d . 1 C
H1A -0.0572 -0.0054 0.5291 0.024 Uiso calc R 1 H
H1B -0.0141 -0.1632 0.4878 0.024 Uiso calc R 1 H
C2 -0.15987(18) -0.01430(14) 0.41399(7) 0.0198(2) Uani d . 1 C
H2A -0.2391 -0.1022 0.4031 0.024 Uiso calc R 1 H
H2B -0.2389 0.0706 0.4302 0.024 Uiso calc R 1 H
C3 0.15394(18) 0.17045(14) 0.43252(7) 0.0206(2) Uani d . 1 C
H3A 0.2777 0.2146 0.4261 0.025 Uiso calc R 1 H
H3B 0.0885 0.2273 0.4734 0.025 Uiso calc R 1 H
C4 0.04533(17) 0.17919(13) 0.35432(7) 0.0203(2) Uani d . 1 C
H4A -0.0466 0.2610 0.3567 0.024 Uiso calc R 1 H
H4B 0.1305 0.2003 0.3109 0.024 Uiso calc R 1 H
C5 0.24379(18) -0.08551(15) 0.38683(8) 0.0253(3) Uani d . 1 C
H5A 0.2782 -0.1878 0.4041 0.030 Uiso calc R 1 H
H5B 0.3542 -0.0361 0.3652 0.030 Uiso calc R 1 H
C6 0.09099(18) -0.09438(15) 0.32414(7) 0.0224(2) Uani d . 1 C
H6A 0.1444 -0.0789 0.2719 0.027 Uiso calc R 1 H
H6B 0.0317 -0.1944 0.3254 0.027 Uiso calc R 1 H

loop_
_atom_site_aniso_label
_atom_site_aniso_U_11
_atom_site_aniso_U_22
_atom_site_aniso_U_33
_atom_site_aniso_U_12
_atom_site_aniso_U_13
_atom_site_aniso_U_23
Cl1 0.02161(13) 0.01921(12) 0.02256(13) 0.00056(11) -0.00470(10) -0.00008(10)
Cl2 0.02123(13) 0.02818(14) 0.02332(13) -0.00414(11) 0.00041(11) -0.00136(11)
O1W 0.0358(5) 0.0323(6) 0.0376(5) -0.0077(5) 0.0103(5) -0.0058(4)
O2W 0.0263(5) 0.0338(5) 0.0159(4) -0.0065(4) 0.0015(3) 0.0022(4)
N1 0.0194(5) 0.0169(4) 0.0191(5) 0.0006(4) -0.0043(4) -0.0007(4)
N2 0.0178(4) 0.0209(4) 0.0144(4) -0.0013(4) -0.0006(3) -0.0001(3)
C1 0.0250(6) 0.0190(5) 0.0166(5) -0.0037(5) 0.0006(4) 0.0008(4)
C2 0.0177(5) 0.0242(6) 0.0175(5) -0.0042(5) 0.0031(4) -0.0004(4)
C3 0.0227(5) 0.0153(5) 0.0237(5) -0.0044(5) -0.0036(5) 0.0006(4)
C4 0.0218(5) 0.0178(5) 0.0212(5) -0.0018(4) -0.0008(4) 0.0032(4)
C5 0.0215(6) 0.0267(6) 0.0277(6) 0.0073(5) -0.0001(5) -0.0053(5)
C6 0.0248(6) 0.0230(6) 0.0195(5) 0.0027(5) 0.0021(5) -0.0056(4)

loop_
_atom_type_symbol
_atom_type_description
_atom_type_scat_dispersion_real
_atom_type_scat_dispersion_imag
_atom_type_scat_source
C C 0.0033 0.0016 'International Tables Vol C Tables 4.2.6.8 and 6.1.1.4'
H H 0.0000 0.0000 'International Tables Vol C Tables 4.2.6.8 and 6.1.1.4'
N N 0.0061 0.0033 'International Tables Vol C Tables 4.2.6.8 and 6.1.1.4'
O O 0.0106 0.0060 'International Tables Vol C Tables 4.2.6.8 and 6.1.1.4'
Cl Cl 0.1484 0.1585 'International Tables Vol C Tables 4.2.6.8 and 6.1.1.4'

loop_
_geom_angle_atom_site_label_1
_geom_angle_atom_site_label_2
_geom_angle_atom_site_label_3
_geom_angle
H1W O1W H2W 106.7(17)
H3W O2W H4W 108.0(15)
C3 N1 C1 109.46(9)
C3 N1 C5 109.58(9)
C1 N1 C5 110.52(9)
C3 N1 H1 109.1
C1 N1 H1 109.1
C5 N1 H1 109.1
C4 N2 C6 110.40(9)
C4 N2 C2 109.77(9)
C6 N2 C2 109.56(9)
C4 N2 H2 109.0
C6 N2 H2 109.0
C2 N2 H2 109.0
N1 C1 C2 108.30(9)
N1 C1 H1A 110.0
C2 C1 H1A 110.0
N1 C1 H1B 110.0
C2 C1 H1B 110.0
H1A C1 H1B 108.4
N2 C2 C1 107.65(10)
N2 C2 H2A 110.2
C1 C2 H2A 110.2
N2 C2 H2B 110.2
C1 C2 H2B 110.2
H2A C2 H2B 108.5
N1 C3 C4 107.95(9)
N1 C3 H3A 110.1
C4 C3 H3A 110.1
N1 C3 H3B 110.1
C4 C3 H3B 110.1
H3A C3 H3B 108.4
N2 C4 C3 108.10(9)
N2 C4 H4A 110.1
C3 C4 H4A 110.1
N2 C4 H4B 110.1
C3 C4 H4B 110.1
H4A C4 H4B 108.4
N1 C5 C6 108.07(9)
N1 C5 H5A 110.1
C6 C5 H5A 110.1
N1 C5 H5B 110.1
C6 C5 H5B 110.1
H5A C5 H5B 108.4
N2 C6 C5 108.01(9)
N2 C6 H6A 110.1
C5 C6 H6A 110.1
N2 C6 H6B 110.1
C5 C6 H6B 110.1
H6A C6 H6B 108.4

loop_
_geom_bond_atom_site_label_1
_geom_bond_atom_site_label_2
_geom_bond_distance
O1W H1W 0.836(15)
O1W H2W 0.829(15)
O2W H3W 0.827(13)
O2W H4W 0.841(13)
N1 C3 1.4942(15)
N1 C1 1.4971(15)
N1 C5 1.5009(15)
N1 H1 0.9100
N2 C4 1.4976(15)
N2 C6 1.4992(16)
N2 C2 1.4993(14)
N2 H2 0.9100
C1 C2 1.5368(16)
C1 H1A 0.9700
C1 H1B 0.9700
C2 H2A 0.9700
C2 H2B 0.9700
C3 C4 1.5339(16)
C3 H3A 0.9700
C3 H3B 0.9700
C4 H4A 0.9700
C4 H4B 0.9700
C5 C6 1.5227(17)
C5 H5A 0.9700
C5 H5B 0.9700
C6 H6A 0.9700
C6 H6B 0.9700

loop_
_geom_hbond_atom_site_label_D
_geom_hbond_atom_site_label_H
_geom_hbond_atom_site_label_A
_geom_hbond_site_symmetry_A
_geom_hbond_distance_DH
_geom_hbond_distance_HA
_geom_hbond_distance_DA
_geom_hbond_angle_DHA
O1W H1W Cl2 . 0.836(15) 2.504(15) 3.2848(12) 155.8(19)
O1W H2W Cl2 3_756 0.829(15) 2.536(16) 3.3537(11) 169.1(19)
O2W H3W Cl2 . 0.827(13) 2.299(14) 3.1109(10) 167.3(16)
O2W H4W Cl1 . 0.841(13) 2.222(14) 3.0585(10) 172.8(18)
N1 H1 Cl1 . 0.91 2.16 3.0110(11) 156
N2 H2 O2W 2_554 0.91 1.77 2.6634(13) 168

loop_
_cod_related_entry_id
_cod_related_entry_database
_cod_related_entry_code
1 ChemSpider 21129299
